data_7020510
loop_
_publ_author_name
'Conejero, Salvador'
'Maya, Celia'
'Paneque, Margarita'
'Petronilho, Ana'
'Poveda, Manuel L.'
'Vattier, Florencia'
'Alvarez, Eleuterio'
'Carmona, Ernesto'
'Laguna, Antonio'
'Crespo, Olga'

_publ_section_title
;
 Iridium(iii) complexes with polypyridine ligands coordinated as
 N-heterocyclic carbenes. Synthesis, structure and photophysical
 properties.
;
_journal_issue 46
_journal_name_full 'Dalton transactions (Cambridge, England : 2003)'
_journal_page_first 14126
_journal_page_last 14136
_journal_paper_doi 10.1039/c2dt31754k
_journal_volume 41
_journal_year 2012
_chemical_formula_moiety 'C33 H40 B Ir N8'
_chemical_formula_sum 'C33 H40 B Ir N8'
_chemical_formula_weight 751.74
_chemical_name_systematic
;
?
;
_space_group_IT_number 2
_symmetry_cell_setting triclinic
_symmetry_space_group_name_Hall '-P 1'
_symmetry_space_group_name_H-M 'P -1'
_atom_sites_solution_hydrogens geom
_atom_sites_solution_primary heavy
_atom_sites_solution_secondary difmap
_audit_creation_method SHELXL-97
_cell_angle_alpha 82.641(3)
_cell_angle_beta 78.022(2)
_cell_angle_gamma 66.061(3)
_cell_formula_units_Z 2
_cell_length_a 10.3338(12)
_cell_length_b 10.3616(12)
_cell_length_c 16.4268(18)
_cell_measurement_reflns_used 8663
_cell_measurement_temperature 100(2)
_cell_measurement_theta_max 30.20
_cell_measurement_theta_min 2.19
_cell_volume 1570.7(3)
_computing_cell_refinement 'Bruker SMART'
_computing_data_collection 'Bruker SMART'
_computing_data_reduction 'Bruker SAINT'
_computing_molecular_graphics 'Bruker SHELXTL'
_computing_publication_material 'Bruker SHELXTL'
_computing_structure_refinement 'SHELXL-97 (Sheldrick, 1997)'
_computing_structure_solution 'SHELXS-97 (Sheldrick, 1990)'
_diffrn_ambient_temperature 100(2)
_diffrn_measured_fraction_theta_full 0.948
_diffrn_measured_fraction_theta_max 0.948
_diffrn_measurement_device_type 'CCD area detector'
_diffrn_measurement_method 'phi and omega scans'
_diffrn_radiation_monochromator graphite
_diffrn_radiation_source 'fine-focus sealed tube'
_diffrn_radiation_type MoK\a
_diffrn_radiation_wavelength 0.71073
_diffrn_reflns_av_R_equivalents 0.0524
_diffrn_reflns_av_sigmaI/netI 0.0991
_diffrn_reflns_limit_h_max 14
_diffrn_reflns_limit_h_min -14
_diffrn_reflns_limit_k_max 14
_diffrn_reflns_limit_k_min -14
_diffrn_reflns_limit_l_max 23
_diffrn_reflns_limit_l_min 0
_diffrn_reflns_number 14998
_diffrn_reflns_theta_full 30.75
_diffrn_reflns_theta_max 30.75
_diffrn_reflns_theta_min 2.15
_exptl_absorpt_coefficient_mu 4.287
_exptl_absorpt_correction_T_max 0.573
_exptl_absorpt_correction_T_min 0.206
_exptl_absorpt_correction_type multi-scan
_exptl_absorpt_process_details
;
SADABS, Bruker (2006). APEX 2. Version 2.1. Bruker Analytical
X-ray Solutions, Madison, Wisconsin, USA.
;
_exptl_crystal_colour orange
_exptl_crystal_density_diffrn 1.589
_exptl_crystal_density_method 'not measured'
_exptl_crystal_description prism
_exptl_crystal_F_000 752
_exptl_crystal_size_max 0.56
_exptl_crystal_size_mid 0.30
_exptl_crystal_size_min 0.13
_refine_diff_density_max 4.232
_refine_diff_density_min -1.796
_refine_diff_density_rms 0.172
_refine_ls_extinction_method none
_refine_ls_goodness_of_fit_ref 0.953
_refine_ls_hydrogen_treatment mixed
_refine_ls_matrix_type full
_refine_ls_number_parameters 400
_refine_ls_number_reflns 9284
_refine_ls_number_restraints 140
_refine_ls_restrained_S_all 0.949
_refine_ls_R_factor_all 0.0548
_refine_ls_R_factor_gt 0.0394
_refine_ls_shift/su_max 0.002
_refine_ls_shift/su_mean 0.000
_refine_ls_structure_factor_coef Fsqd
_refine_ls_weighting_details 'calc w=1/[\s^2^(Fo^2^)+(0.0161P)^2^+0.0000P] where P=(Fo^2^+2Fc^2^)/3'
_refine_ls_weighting_scheme calc
_refine_ls_wR_factor_gt 0.0679
_refine_ls_wR_factor_ref 0.0706
_reflns_number_gt 7447
_reflns_number_total 9284
_reflns_threshold_expression >2sigma(I)
_cod_data_source_file c2dt31754k.txt
_cod_data_source_block 5
_cod_depositor_comments
;
The following automatic conversions were performed:

'_symmetry_cell_setting' value 'Triclinic' changed to 'triclinic'
according to /home/saulius/struct/CIF-dictionaries/cif_core.dic
dictionary named 'cif_core.dic' version 2.4.2 from 2011-04-26.

Automatic conversion script
Id: cif_fix_values 1891 2012-01-12 08:04:46Z andrius 
;
_cod_original_sg_symbol_H-M P-1
_cod_database_code 7020510

loop_
_symmetry_equiv_pos_as_xyz
'x, y, z'
'-x, -y, -z'

loop_
_atom_site_label
_atom_site_type_symbol
_atom_site_fract_x
_atom_site_fract_y
_atom_site_fract_z
_atom_site_U_iso_or_equiv
_atom_site_adp_type
_atom_site_occupancy
_atom_site_symmetry_multiplicity
_atom_site_calc_flag
_atom_site_refinement_flags
Ir1 Ir 0.452135(17) 0.243984(15) 0.253517(10) 0.01371(5) Uani 1 1 d U
N1 N 0.2539(3) 0.2372(3) 0.23661(19) 0.0147(5) Uani 1 1 d U
N2 N 0.1974(3) 0.3122(3) 0.1661(2) 0.0171(5) Uani 1 1 d U
N3 N 0.3412(4) 0.4722(3) 0.2423(2) 0.0174(5) Uani 1 1 d U
N4 N 0.2494(3) 0.5230(3) 0.18563(19) 0.0167(5) Uani 1 1 d U
N5 N 0.5082(4) 0.2540(3) 0.11823(19) 0.0172(5) Uani 1 1 d U
N6 N 0.4060(4) 0.3536(3) 0.07508(19) 0.0172(5) Uani 1 1 d U
N7 N 0.6495(4) -0.0340(3) 0.3045(2) 0.0166(6) Uani 1 1 d U
H7 H 0.670(5) 0.006(5) 0.344(3) 0.038(13) Uiso 1 1 d .
N8 N 0.8631(4) -0.1457(3) 0.3983(2) 0.0245(7) Uani 1 1 d U
B B 0.2521(5) 0.4257(4) 0.1208(3) 0.0177(5) Uani 1 1 d U
H H 0.1887 0.4833 0.0799 0.021 Uiso 1 1 calc R
C1 C 0.2040(5) 0.0600(4) 0.3394(3) 0.0232(8) Uani 1 1 d U
H1A H 0.1598 0.1169 0.3887 0.035 Uiso 1 1 calc R
H1B H 0.3075 0.0103 0.3390 0.035 Uiso 1 1 calc R
H1C H 0.1609 -0.0091 0.3410 0.035 Uiso 1 1 calc R
C2 C 0.1796(4) 0.1531(4) 0.2636(2) 0.0173(6) Uani 1 1 d U
C3 C 0.0822(4) 0.1722(4) 0.2118(3) 0.0228(7) Uani 1 1 d U
H3 H 0.0184 0.1253 0.2174 0.027 Uiso 1 1 calc R
C4 C 0.0961(4) 0.2722(4) 0.1504(3) 0.0221(7) Uani 1 1 d U
C5 C 0.0178(5) 0.3333(5) 0.0782(3) 0.0335(11) Uani 1 1 d U
H5A H 0.0859 0.3069 0.0259 0.050 Uiso 1 1 calc R
H5B H -0.0268 0.4365 0.0802 0.050 Uiso 1 1 calc R
H5C H -0.0567 0.2964 0.0814 0.050 Uiso 1 1 calc R
C6 C 0.4136(5) 0.5758(4) 0.3464(2) 0.0231(8) Uani 1 1 d U
H6A H 0.5070 0.5785 0.3207 0.035 Uiso 1 1 calc R
H6B H 0.4284 0.4870 0.3797 0.035 Uiso 1 1 calc R
H6C H 0.3598 0.6557 0.3824 0.035 Uiso 1 1 calc R
C7 C 0.3308(4) 0.5852(4) 0.2801(2) 0.0176(6) Uani 1 1 d U
C8 C 0.2305(5) 0.7070(4) 0.2475(2) 0.0207(7) Uani 1 1 d U
H8 H 0.2024 0.8010 0.2633 0.025 Uiso 1 1 calc R
C9 C 0.1800(4) 0.6659(4) 0.1884(2) 0.0183(6) Uani 1 1 d U
C10 C 0.0679(5) 0.7522(4) 0.1370(3) 0.0244(8) Uani 1 1 d U
H10A H -0.0095 0.7173 0.1479 0.037 Uiso 1 1 calc R
H10B H 0.1109 0.7447 0.0778 0.037 Uiso 1 1 calc R
H10C H 0.0287 0.8513 0.1515 0.037 Uiso 1 1 calc R
C11 C 0.7598(5) 0.0787(4) 0.0815(3) 0.0248(8) Uani 1 1 d U
H11A H 0.7782 -0.0089 0.0559 0.037 Uiso 1 1 calc R
H11B H 0.7509 0.0623 0.1421 0.037 Uiso 1 1 calc R
H11C H 0.8397 0.1086 0.0602 0.037 Uiso 1 1 calc R
C12 C 0.6236(4) 0.1915(4) 0.0604(2) 0.0190(6) Uani 1 1 d U
C13 C 0.5955(4) 0.2496(4) -0.0189(2) 0.0214(7) Uani 1 1 d U
H13 H 0.6584 0.2233 -0.0706 0.026 Uiso 1 1 calc R
C14 C 0.4588(4) 0.3519(4) -0.0072(2) 0.0187(6) Uani 1 1 d U
C15 C 0.3784(5) 0.4536(4) -0.0689(2) 0.0232(8) Uani 1 1 d U
H15A H 0.3411 0.5497 -0.0495 0.035 Uiso 1 1 calc R
H15B H 0.2981 0.4306 -0.0755 0.035 Uiso 1 1 calc R
H15C H 0.4426 0.4477 -0.1226 0.035 Uiso 1 1 calc R
C16 C 0.4055(4) 0.2366(4) 0.3837(2) 0.0177(5) Uani 1 1 d U
H16A H 0.3222 0.3235 0.4026 0.021 Uiso 1 1 calc R
H16B H 0.3796 0.1546 0.4039 0.021 Uiso 1 1 calc R
C17 C 0.5332(4) 0.2242(4) 0.4202(2) 0.0187(6) Uani 1 1 d U
C18 C 0.6445(4) 0.2369(4) 0.3680(2) 0.0192(6) Uani 1 1 d U
C19 C 0.6363(4) 0.2569(4) 0.2784(2) 0.0193(5) Uani 1 1 d U
H19A H 0.7222 0.1840 0.2477 0.023 Uiso 1 1 calc R
H19B H 0.6373 0.3506 0.2577 0.023 Uiso 1 1 calc R
C20 C 0.5174(5) 0.2026(4) 0.5131(2) 0.0280(9) Uani 1 1 d U
H20A H 0.4498 0.2907 0.5389 0.042 Uiso 1 1 calc R
H20B H 0.6112 0.1749 0.5298 0.042 Uiso 1 1 calc R
H20C H 0.4810 0.1279 0.5314 0.042 Uiso 1 1 calc R
C21 C 0.7779(5) 0.2312(5) 0.3940(3) 0.0313(9) Uani 1 1 d U
H21A H 0.7719 0.2108 0.4543 0.047 Uiso 1 1 calc R
H21B H 0.7867 0.3225 0.3798 0.047 Uiso 1 1 calc R
H21C H 0.8622 0.1567 0.3648 0.047 Uiso 1 1 calc R
C22 C 0.5479(4) 0.0405(4) 0.2564(2) 0.0163(6) Uani 1 1 d U
C23 C 0.5225(4) -0.0489(4) 0.2047(2) 0.0201(7) Uani 1 1 d U
H23 H 0.4521 -0.0060 0.1698 0.024 Uiso 1 1 calc R
C24 C 0.5961(5) -0.1906(4) 0.2051(2) 0.0221(7) Uani 1 1 d U
H24 H 0.5738 -0.2448 0.1719 0.026 Uiso 1 1 calc R
C25 C 0.7054(4) -0.2599(4) 0.2535(2) 0.0196(6) Uani 1 1 d U
C26 C 0.7926(5) -0.4086(4) 0.2543(3) 0.0260(8) Uani 1 1 d U
H26 H 0.7756 -0.4676 0.2217 0.031 Uiso 1 1 calc R
C27 C 0.8975(5) -0.4661(4) 0.3000(3) 0.0251(7) Uani 1 1 d U
H27 H 0.9534 -0.5649 0.2988 0.030 Uiso 1 1 calc R
C28 C 0.9275(4) -0.3822(4) 0.3509(3) 0.0228(7) Uani 1 1 d U
C29 C 1.0350(5) -0.4360(4) 0.4001(3) 0.0292(8) Uani 1 1 d U
H29 H 1.0945 -0.5340 0.4011 0.035 Uiso 1 1 calc R
C30 C 1.0544(5) -0.3472(5) 0.4470(3) 0.0317(8) Uani 1 1 d U
H30 H 1.1257 -0.3830 0.4817 0.038 Uiso 1 1 calc R
C31 C 0.9674(5) -0.2030(5) 0.4431(3) 0.0288(8) Uani 1 1 d U
H31 H 0.9842 -0.1422 0.4746 0.035 Uiso 1 1 calc R
C32 C 0.8431(4) -0.2349(4) 0.3526(2) 0.0200(6) Uani 1 1 d U
C33 C 0.7314(4) -0.1767(4) 0.3036(2) 0.0173(6) Uani 1 1 d U

loop_
_atom_site_aniso_label
_atom_site_aniso_U_11
_atom_site_aniso_U_22
_atom_site_aniso_U_33
_atom_site_aniso_U_23
_atom_site_aniso_U_13
_atom_site_aniso_U_12
Ir1 0.01392(7) 0.01382(7) 0.01327(7) -0.00027(5) -0.00239(5) -0.00541(5)
N1 0.0128(9) 0.0124(11) 0.0171(12) -0.0003(9) -0.0015(8) -0.0036(9)
N2 0.0157(13) 0.0168(13) 0.0186(14) 0.0007(9) -0.0052(9) -0.0055(11)
N3 0.0198(15) 0.0157(6) 0.0180(13) 0.0000(8) -0.0036(10) -0.0083(7)
N4 0.0173(16) 0.0158(8) 0.0156(15) 0.0011(8) -0.0015(9) -0.0062(8)
N5 0.0177(11) 0.0201(12) 0.0141(6) -0.0002(7) -0.0020(6) -0.0080(9)
N6 0.0203(11) 0.0165(13) 0.0147(8) 0.0003(8) -0.0032(7) -0.0075(8)
N7 0.0176(17) 0.0159(8) 0.0148(16) 0.0011(10) -0.0021(11) -0.0058(9)
N8 0.0231(19) 0.0274(13) 0.0216(19) 0.0006(12) -0.0040(12) -0.0088(12)
B 0.0197(11) 0.0168(13) 0.0159(13) 0.0013(8) -0.0042(10) -0.0064(10)
C1 0.022(2) 0.028(2) 0.0248(19) 0.0074(12) -0.0046(15) -0.0173(17)
C2 0.0174(17) 0.0167(16) 0.0191(16) -0.0017(10) -0.0013(12) -0.0086(14)
C3 0.021(2) 0.0247(19) 0.0268(19) 0.0016(12) -0.0067(14) -0.0125(15)
C4 0.020(2) 0.0239(19) 0.0250(18) 0.0014(12) -0.0082(14) -0.0101(15)
C5 0.034(3) 0.043(3) 0.039(2) 0.0153(17) -0.0228(19) -0.027(2)
C6 0.030(2) 0.0228(18) 0.020(2) -0.0035(14) -0.0040(14) -0.0133(16)
C7 0.023(2) 0.0159(8) 0.0130(18) -0.0008(11) 0.0016(12) -0.0096(12)
C8 0.027(2) 0.0160(9) 0.0184(19) 0.0003(12) 0.0002(13) -0.0094(12)
C9 0.020(2) 0.0161(9) 0.0150(19) 0.0007(11) 0.0026(12) -0.0063(11)
C10 0.024(2) 0.0176(15) 0.026(2) 0.0005(14) -0.0043(14) -0.0035(13)
C11 0.0201(15) 0.0254(19) 0.023(2) -0.0012(13) -0.0001(13) -0.0048(11)
C12 0.0205(14) 0.0183(16) 0.0161(9) -0.0016(11) 0.0004(8) -0.0069(10)
C13 0.0230(15) 0.0246(18) 0.0156(9) -0.0001(11) 0.0011(9) -0.0108(11)
C14 0.0238(15) 0.0195(16) 0.0149(9) 0.0004(10) -0.0028(9) -0.0113(11)
C15 0.030(2) 0.0248(18) 0.0147(14) 0.0017(12) -0.0044(14) -0.0116(14)
C16 0.0202(14) 0.0180(14) 0.0139(7) -0.0012(9) -0.0011(8) -0.0070(15)
C17 0.0246(15) 0.0166(16) 0.0152(9) -0.0014(14) -0.0051(10) -0.0074(16)
C18 0.0209(15) 0.0185(17) 0.0187(11) 0.0036(14) -0.0095(10) -0.0067(16)
C19 0.0200(11) 0.0250(15) 0.0166(10) 0.0033(15) -0.0062(10) -0.0122(12)
C20 0.041(3) 0.032(2) 0.0166(10) 0.0028(16) -0.0084(13) -0.019(2)
C21 0.032(2) 0.046(3) 0.025(2) 0.0098(19) -0.0163(16) -0.022(2)
C22 0.0144(14) 0.0158(7) 0.0167(14) -0.0015(8) -0.0021(11) -0.0040(8)
C23 0.022(2) 0.0189(9) 0.020(2) -0.0026(13) -0.0040(14) -0.0090(12)
C24 0.025(2) 0.0195(10) 0.024(2) -0.0035(13) -0.0022(13) -0.0108(12)
C25 0.020(2) 0.0170(10) 0.021(2) -0.0002(12) 0.0025(12) -0.0093(11)
C26 0.028(2) 0.0168(10) 0.031(2) -0.0013(14) 0.0010(14) -0.0091(12)
C27 0.024(2) 0.0167(12) 0.027(2) 0.0041(13) 0.0052(13) -0.0070(12)
C28 0.019(2) 0.0191(10) 0.023(2) 0.0070(13) 0.0017(13) -0.0043(11)
C29 0.020(2) 0.0272(14) 0.030(2) 0.0110(14) -0.0019(14) -0.0032(13)
C30 0.025(2) 0.0399(17) 0.024(2) 0.0112(16) -0.0049(16) -0.0092(14)
C31 0.024(2) 0.0382(15) 0.021(2) 0.0016(16) -0.0048(15) -0.0101(15)
C32 0.0155(19) 0.0200(10) 0.019(2) 0.0015(12) 0.0006(12) -0.0034(10)
C33 0.0200(19) 0.0151(9) 0.0135(19) 0.0040(12) -0.0001(12) -0.0064(10)

loop_
_atom_type_symbol
_atom_type_description
_atom_type_scat_dispersion_real
_atom_type_scat_dispersion_imag
_atom_type_scat_source
C C 0.0033 0.0016 'International Tables Vol C Tables 4.2.6.8 and 6.1.1.4'
H H 0.0000 0.0000 'International Tables Vol C Tables 4.2.6.8 and 6.1.1.4'
B B 0.0013 0.0007 'International Tables Vol C Tables 4.2.6.8 and 6.1.1.4'
N N 0.0061 0.0033 'International Tables Vol C Tables 4.2.6.8 and 6.1.1.4'
Ir Ir -1.4442 7.9887 'International Tables Vol C Tables 4.2.6.8 and 6.1.1.4'

loop_
_geom_angle_atom_site_label_1
_geom_angle_atom_site_label_2
_geom_angle_atom_site_label_3
_geom_angle
C22 Ir1 C19 89.44(15)
C22 Ir1 C16 89.66(15)
C19 Ir1 C16 80.78(15)
C22 Ir1 N1 92.35(13)
C19 Ir1 N1 175.77(14)
C16 Ir1 N1 95.39(14)
C22 Ir1 N3 176.25(14)
C19 Ir1 N3 92.85(13)
C16 Ir1 N3 93.64(13)
N1 Ir1 N3 85.56(11)
C22 Ir1 N5 90.77(14)
C19 Ir1 N5 96.82(14)
C16 Ir1 N5 177.56(14)
N1 Ir1 N5 86.99(12)
N3 Ir1 N5 86.01(11)
C2 N1 N2 104.4(3)
C2 N1 Ir1 137.0(2)
N2 N1 Ir1 116.4(2)
C4 N2 N1 110.8(3)
C4 N2 B 130.2(3)
N1 N2 B 118.9(3)
C7 N3 N4 106.7(3)
C7 N3 Ir1 137.1(3)
N4 N3 Ir1 116.1(2)
C9 N4 N3 110.4(3)
C9 N4 B 128.1(3)
N3 N4 B 120.7(3)
C12 N5 N6 106.0(3)
C12 N5 Ir1 137.0(3)
N6 N5 Ir1 116.9(2)
C14 N6 N5 110.0(3)
C14 N6 B 129.8(3)
N5 N6 B 119.2(3)
C22 N7 C33 126.4(3)
C22 N7 H7 123(3)
C33 N7 H7 110(3)
C31 N8 C32 116.7(4)
N6 B N4 109.3(3)
N6 B N2 109.5(3)
N4 B N2 109.2(3)
N6 B H 109.6
N4 B H 109.6
N2 B H 109.6
C2 C1 H1A 109.5
C2 C1 H1B 109.5
H1A C1 H1B 109.5
C2 C1 H1C 109.5
H1A C1 H1C 109.5
H1B C1 H1C 109.5
N1 C2 C3 110.7(3)
N1 C2 C1 121.4(3)
C3 C2 C1 128.0(3)
C4 C3 C2 106.8(3)
C4 C3 H3 126.6
C2 C3 H3 126.6
N2 C4 C3 107.3(3)
N2 C4 C5 122.8(3)
C3 C4 C5 129.9(4)
C4 C5 H5A 109.5
C4 C5 H5B 109.5
H5A C5 H5B 109.5
C4 C5 H5C 109.5
H5A C5 H5C 109.5
H5B C5 H5C 109.5
C7 C6 H6A 109.5
C7 C6 H6B 109.5
H6A C6 H6B 109.5
C7 C6 H6C 109.5
H6A C6 H6C 109.5
H6B C6 H6C 109.5
N3 C7 C8 108.9(3)
N3 C7 C6 123.9(3)
C8 C7 C6 127.2(3)
C9 C8 C7 107.4(3)
C9 C8 H8 126.3
C7 C8 H8 126.3
N4 C9 C8 106.6(3)
N4 C9 C10 123.5(3)
C8 C9 C10 129.8(3)
C9 C10 H10A 109.5
C9 C10 H10B 109.5
H10A C10 H10B 109.5
C9 C10 H10C 109.5
H10A C10 H10C 109.5
H10B C10 H10C 109.5
C12 C11 H11A 109.5
C12 C11 H11B 109.5
H11A C11 H11B 109.5
C12 C11 H11C 109.5
H11A C11 H11C 109.5
H11B C11 H11C 109.5
N5 C12 C13 109.9(3)
N5 C12 C11 123.0(4)
C13 C12 C11 127.1(4)
C14 C13 C12 106.2(3)
C14 C13 H13 126.9
C12 C13 H13 126.9
N6 C14 C13 108.0(3)
N6 C14 C15 122.6(4)
C13 C14 C15 129.3(4)
C14 C15 H15A 109.5
C14 C15 H15B 109.5
H15A C15 H15B 109.5
C14 C15 H15C 109.5
H15A C15 H15C 109.5
H15B C15 H15C 109.5
C17 C16 Ir1 110.8(3)
C17 C16 H16A 109.5
Ir1 C16 H16A 109.5
C17 C16 H16B 109.5
Ir1 C16 H16B 109.5
H16A C16 H16B 108.1
C18 C17 C20 126.9(4)
C18 C17 C16 117.6(3)
C20 C17 C16 115.4(3)
C17 C18 C19 117.4(3)
C17 C18 C21 124.5(4)
C19 C18 C21 118.1(4)
C18 C19 Ir1 112.6(3)
C18 C19 H19A 109.1
Ir1 C19 H19A 109.1
C18 C19 H19B 109.1
Ir1 C19 H19B 109.1
H19A C19 H19B 107.8
C17 C20 H20A 109.5
C17 C20 H20B 109.5
H20A C20 H20B 109.5
C17 C20 H20C 109.5
H20A C20 H20C 109.5
H20B C20 H20C 109.5
C18 C21 H21A 109.5
C18 C21 H21B 109.5
H21A C21 H21B 109.5
C18 C21 H21C 109.5
H21A C21 H21C 109.5
H21B C21 H21C 109.5
N7 C22 C23 113.2(3)
N7 C22 Ir1 123.5(3)
C23 C22 Ir1 123.3(3)
C24 C23 C22 122.1(4)
C24 C23 H23 119.0
C22 C23 H23 119.0
C23 C24 C25 121.6(3)
C23 C24 H24 119.2
C25 C24 H24 119.2
C33 C25 C24 117.3(3)
C33 C25 C26 117.8(4)
C24 C25 C26 124.9(4)
C27 C26 C25 121.5(4)
C27 C26 H26 119.3
C25 C26 H26 119.3
C26 C27 C28 121.7(4)
C26 C27 H27 119.2
C28 C27 H27 119.2
C29 C28 C32 116.9(4)
C29 C28 C27 124.3(4)
C32 C28 C27 118.7(4)
C30 C29 C28 119.9(4)
C30 C29 H29 120.1
C28 C29 H29 120.1
C29 C30 C31 118.9(4)
C29 C30 H30 120.5
C31 C30 H30 120.5
N8 C31 C30 124.1(4)
N8 C31 H31 117.9
C30 C31 H31 117.9
N8 C32 C28 123.5(4)
N8 C32 C33 118.2(3)
C28 C32 C33 118.4(3)
N7 C33 C25 119.2(4)
N7 C33 C32 118.8(3)
C25 C33 C32 122.0(3)

loop_
_geom_bond_atom_site_label_1
_geom_bond_atom_site_label_2
_geom_bond_distance
Ir1 C22 1.931(3)
Ir1 C19 2.085(4)
Ir1 C16 2.091(4)
Ir1 N1 2.154(3)
Ir1 N3 2.171(3)
Ir1 N5 2.177(3)
N1 C2 1.359(5)
N1 N2 1.404(4)
N2 C4 1.350(5)
N2 B 1.549(5)
N3 C7 1.350(4)
N3 N4 1.371(4)
N4 C9 1.361(4)
N4 B 1.546(5)
N5 C12 1.343(5)
N5 N6 1.386(4)
N6 C14 1.347(5)
N6 B 1.528(6)
N7 C22 1.360(5)
N7 C33 1.374(5)
N7 H7 0.91(5)
N8 C31 1.325(5)
N8 C32 1.364(5)
B H 1.0000
C1 C2 1.473(5)
C1 H1A 0.9800
C1 H1B 0.9800
C1 H1C 0.9800
C2 C3 1.389(5)
C3 C4 1.380(6)
C3 H3 0.9500
C4 C5 1.500(6)
C5 H5A 0.9800
C5 H5B 0.9800
C5 H5C 0.9800
C6 C7 1.490(5)
C6 H6A 0.9800
C6 H6B 0.9800
C6 H6C 0.9800
C7 C8 1.396(5)
C8 C9 1.377(5)
C8 H8 0.9500
C9 C10 1.492(6)
C10 H10A 0.9800
C10 H10B 0.9800
C10 H10C 0.9800
C11 C12 1.493(6)
C11 H11A 0.9800
C11 H11B 0.9800
C11 H11C 0.9800
C12 C13 1.400(5)
C13 C14 1.371(5)
C13 H13 0.9500
C14 C15 1.482(5)
C15 H15A 0.9800
C15 H15B 0.9800
C15 H15C 0.9800
C16 C17 1.512(5)
C16 H16A 0.9900
C16 H16B 0.9900
C17 C18 1.326(6)
C17 C20 1.499(5)
C18 C19 1.475(5)
C18 C21 1.503(5)
C19 H19A 0.9900
C19 H19B 0.9900
C20 H20A 0.9800
C20 H20B 0.9800
C20 H20C 0.9800
C21 H21A 0.9800
C21 H21B 0.9800
C21 H21C 0.9800
C22 C23 1.462(5)
C23 C24 1.352(5)
C23 H23 0.9500
C24 C25 1.412(6)
C24 H24 0.9500
C25 C33 1.398(5)
C25 C26 1.435(5)
C26 C27 1.338(6)
C26 H26 0.9500
C27 C28 1.437(6)
C27 H27 0.9500
C28 C29 1.398(6)
C28 C32 1.418(5)
C29 C30 1.369(6)
C29 H29 0.9500
C30 C31 1.398(6)
C30 H30 0.9500
C31 H31 0.9500
C32 C33 1.427(5)

loop_
_geom_torsion_atom_site_label_1
_geom_torsion_atom_site_label_2
_geom_torsion_atom_site_label_3
_geom_torsion_atom_site_label_4
_geom_torsion
C22 Ir1 N1 C2 36.3(4)
C16 Ir1 N1 C2 -53.6(4)
N3 Ir1 N1 C2 -146.8(4)
N5 Ir1 N1 C2 126.9(4)
C22 Ir1 N1 N2 -123.4(2)
C16 Ir1 N1 N2 146.7(2)
N3 Ir1 N1 N2 53.4(2)
N5 Ir1 N1 N2 -32.8(2)
C2 N1 N2 C4 -1.4(4)
Ir1 N1 N2 C4 164.5(3)
C2 N1 N2 B 176.9(3)
Ir1 N1 N2 B -17.3(4)
C19 Ir1 N3 C7 -37.8(4)
C16 Ir1 N3 C7 43.2(4)
N1 Ir1 N3 C7 138.3(4)
N5 Ir1 N3 C7 -134.4(4)
C19 Ir1 N3 N4 146.3(3)
C16 Ir1 N3 N4 -132.7(3)
N1 Ir1 N3 N4 -37.6(3)
N5 Ir1 N3 N4 49.7(3)
C7 N3 N4 C9 -1.0(4)
Ir1 N3 N4 C9 176.1(2)
C7 N3 N4 B 169.8(3)
Ir1 N3 N4 B -13.1(4)
C22 Ir1 N5 C12 -41.9(4)
C19 Ir1 N5 C12 47.6(4)
N1 Ir1 N5 C12 -134.2(4)
N3 Ir1 N5 C12 140.0(4)
C22 Ir1 N5 N6 141.9(2)
C19 Ir1 N5 N6 -128.6(2)
N1 Ir1 N5 N6 49.6(2)
N3 Ir1 N5 N6 -36.2(2)
C12 N5 N6 C14 -0.4(4)
Ir1 N5 N6 C14 176.9(2)
C12 N5 N6 B 169.3(3)
Ir1 N5 N6 B -13.4(4)
C14 N6 B N4 -124.5(4)
N5 N6 B N4 68.2(4)
C14 N6 B N2 115.9(4)
N5 N6 B N2 -51.5(4)
C9 N4 B N6 117.1(4)
N3 N4 B N6 -51.9(4)
C9 N4 B N2 -123.0(4)
N3 N4 B N2 67.9(4)
C4 N2 B N6 -110.6(4)
N1 N2 B N6 71.5(4)
C4 N2 B N4 129.7(4)
N1 N2 B N4 -48.2(4)
N2 N1 C2 C3 1.0(4)
Ir1 N1 C2 C3 -160.3(3)
N2 N1 C2 C1 -177.8(3)
Ir1 N1 C2 C1 20.9(6)
N1 C2 C3 C4 -0.2(5)
C1 C2 C3 C4 178.5(4)
N1 N2 C4 C3 1.3(5)
B N2 C4 C3 -176.7(4)
N1 N2 C4 C5 -179.4(4)
B N2 C4 C5 2.6(7)
C2 C3 C4 N2 -0.7(5)
C2 C3 C4 C5 -179.9(4)
N4 N3 C7 C8 0.8(4)
Ir1 N3 C7 C8 -175.4(3)
N4 N3 C7 C6 179.9(4)
Ir1 N3 C7 C6 3.8(6)
N3 C7 C8 C9 -0.3(5)
C6 C7 C8 C9 -179.4(4)
N3 N4 C9 C8 0.8(4)
B N4 C9 C8 -169.1(4)
N3 N4 C9 C10 -177.1(4)
B N4 C9 C10 13.0(6)
C7 C8 C9 N4 -0.3(4)
C7 C8 C9 C10 177.4(4)
N6 N5 C12 C13 -0.3(4)
Ir1 N5 C12 C13 -176.8(3)
N6 N5 C12 C11 178.8(3)
Ir1 N5 C12 C11 2.3(6)
N5 C12 C13 C14 0.9(4)
C11 C12 C13 C14 -178.1(4)
N5 N6 C14 C13 1.0(4)
B N6 C14 C13 -167.2(3)
N5 N6 C14 C15 -175.6(3)
B N6 C14 C15 16.1(6)
C12 C13 C14 N6 -1.2(4)
C12 C13 C14 C15 175.1(4)
C22 Ir1 C16 C17 81.7(3)
C19 Ir1 C16 C17 -7.8(2)
N1 Ir1 C16 C17 174.0(2)
N3 Ir1 C16 C17 -100.1(2)
Ir1 C16 C17 C18 8.0(4)
Ir1 C16 C17 C20 -173.8(3)
C20 C17 C18 C19 179.7(3)
C16 C17 C18 C19 -2.2(5)
C20 C17 C18 C21 0.2(7)
C16 C17 C18 C21 178.3(3)
C17 C18 C19 Ir1 -4.7(4)
C21 C18 C19 Ir1 174.8(3)
C22 Ir1 C19 C18 -82.8(3)
C16 Ir1 C19 C18 6.9(3)
N3 Ir1 C19 C18 100.2(3)
N5 Ir1 C19 C18 -173.5(3)
C33 N7 C22 C23 4.5(5)
C33 N7 C22 Ir1 -173.3(3)
C19 Ir1 C22 N7 30.6(3)
C16 Ir1 C22 N7 -50.2(3)
N1 Ir1 C22 N7 -145.6(3)
N5 Ir1 C22 N7 127.4(3)
C19 Ir1 C22 C23 -147.0(3)
C16 Ir1 C22 C23 132.2(3)
N1 Ir1 C22 C23 36.9(3)
N5 Ir1 C22 C23 -50.2(3)
N7 C22 C23 C24 -1.1(6)
Ir1 C22 C23 C24 176.7(3)
C22 C23 C24 C25 -2.1(6)
C23 C24 C25 C33 2.1(6)
C23 C24 C25 C26 -177.0(4)
C33 C25 C26 C27 -1.3(6)
C24 C25 C26 C27 177.8(4)
C25 C26 C27 C28 0.4(6)
C26 C27 C28 C29 179.8(4)
C26 C27 C28 C32 0.2(6)
C32 C28 C29 C30 0.1(6)
C27 C28 C29 C30 -179.5(4)
C28 C29 C30 C31 -1.4(6)
C32 N8 C31 C30 -1.2(6)
C29 C30 C31 N8 2.0(7)
C31 N8 C32 C28 -0.3(6)
C31 N8 C32 C33 179.9(4)
C29 C28 C32 N8 0.8(6)
C27 C28 C32 N8 -179.6(4)
C29 C28 C32 C33 -179.4(4)
C27 C28 C32 C33 0.1(6)
C22 N7 C33 C25 -4.6(6)
C22 N7 C33 C32 173.9(4)
C24 C25 C33 N7 1.0(5)
C26 C25 C33 N7 -179.8(3)
C24 C25 C33 C32 -177.5(4)
C26 C25 C33 C32 1.7(6)
N8 C32 C33 N7 0.2(6)
C28 C32 C33 N7 -179.6(3)
N8 C32 C33 C25 178.6(4)
C28 C32 C33 C25 -1.2(6)
